data_4316920
loop_
_publ_author_name
'Camino Bartolom\'e'
'Domingo Garc\'ia-Cuadrado'
'Zoraida Ramiro'
'Pablo Espinet'

_publ_contact_author
;
 Camino Bartolome
 IU CINQUIMA/Quimica Inorganica
 Facultad de Ciencias
 Universidad de Valladolid
 E47071
 Valladolid
 Spain
;
_publ_contact_author_email caminob@qi.uva.es
_publ_contact_author_fax '+34 983 186350'
_publ_contact_author_phone '+34 983 186342'
_publ_section_title
;
 Synthesis and Catalytic Activity of Gold Chiral Nitrogen Acyclic Carbenes
 and Gold Hydrogen Bonded Heterocyclic Carbenes in Cyclopropanation of
 Vinyl Arenes and in Intramolecular Hydroalkoxylation of Allenes
;
_journal_name_full 'Inorganic Chemistry'
_journal_page_first 9758
_journal_page_last 9764
_journal_paper_doi 10.1021/ic101059c
_journal_volume 49
_journal_year 2010
_chemical_formula_sum 'C14 H15 Au Cl N4'
_space_group_IT_number 19
_symmetry_cell_setting orthorhombic
_symmetry_Int_Tables_number 19
_symmetry_space_group_name_Hall 'P 2ac 2ab'
_symmetry_space_group_name_H-M 'P 21 21 21'
_cell_angle_alpha 90.00
_cell_angle_beta 90.00
_cell_angle_gamma 90.00
_cell_formula_units_Z 4
_cell_length_a 9.6832(2)
_cell_length_b 16.2667(3)
_cell_length_c 19.8061(4)
_cell_volume 3119.73(11)
_cod_data_source_file ic101059c_si_002.cif
_cod_data_source_block 2
_cod_original_cell_volume 3119.73
_cod_database_code 4316920

loop_
_symmetry_equiv_pos_site_id
_symmetry_equiv_pos_as_xyz
1 x,y,z
2 1/2-x,-y,1/2+z
3 -x,1/2+y,1/2-z
4 1/2+x,1/2-y,-z

loop_
_atom_site_label
_atom_site_type_symbol
_atom_site_fract_x
_atom_site_fract_y
_atom_site_fract_z
Au1 Au 1.13600(4) 0.861602(18) 0.892957(17)
Cl1 Cl 1.2295(2) 0.98678(12) 0.86672(12)
C1 C 1.0393(9) 0.7591(5) 0.9215(4)
N1 N 1.0146(9) 0.7429(5) 0.9845(4)
H1 H 0.9636 0.7008 0.9925
N2 N 0.9917(8) 0.7061(4) 0.8742(4)
H2A H 1.0052 0.7222 0.8334
N3 N 0.8904(10) 0.6048(5) 0.9402(4)
C2 C 1.0639(12) 0.7882(6) 1.0431(5)
H2B H 1.1392 0.8233 1.0269
C3 C 1.1265(17) 0.7317(8) 1.0940(6)
H3A H 1.0616 0.6891 1.1051
H3B H 1.1495 0.7621 1.1340
H3C H 1.2086 0.7074 1.0756
C11 C 0.9256(9) 0.6310(5) 0.8791(4)
C12 C 0.8987(11) 0.5892(6) 0.8209(5)
H12 H 0.9212 0.6110 0.7789
C13 C 0.8356(12) 0.5118(6) 0.8269(6)
H13 H 0.8186 0.4799 0.7889
C14 C 0.7998(15) 0.4846(6) 0.8895(7)
H14 H 0.7552 0.4343 0.8941
C15 C 0.8281(14) 0.5296(6) 0.9445(7)
H15 H 0.8047 0.5090 0.9868
C21 C 0.9514(15) 0.8470(7) 1.0698(5)
C22 C 0.8825(18) 0.9017(11) 1.0292(7)
H22 H 0.9043 0.9022 0.9835
C23 C 0.781(2) 0.9574(13) 1.0522(10)
H23 H 0.7361 0.9936 1.0230
C24 C 0.752(2) 0.9551(8) 1.1184(10)
H24 H 0.6935 0.9945 1.1367
C25 C 0.805(2) 0.8989(11) 1.1580(9)
H25 H 0.7780 0.8962 1.2030
C26 C 0.9022(18) 0.8427(8) 1.1329(7)
H26 H 0.9336 0.8010 1.1611
Au2 Au 0.26597(3) 0.809904(18) 0.736175(17)
Cl2 Cl 0.0433(3) 0.76704(17) 0.71928(13)
C4 C 0.4596(8) 0.8481(5) 0.7460(4)
N4 N 0.5655(7) 0.8142(4) 0.7130(4)
H4 H 0.6457 0.8360 0.7178
N5 N 0.4888(7) 0.9142(4) 0.7846(4)
H5A H 0.4173 0.9383 0.8011
N6 N 0.7275(8) 0.9205(4) 0.7764(4)
C5 C 0.5536(10) 0.7425(5) 0.6693(6)
H5B H 0.4708 0.7118 0.6824
C6 C 0.6773(15) 0.6910(8) 0.6849(10)
H6A H 0.7596 0.7207 0.6733
H6B H 0.6734 0.6410 0.6593
H6C H 0.6785 0.6782 0.7323
C31 C 0.6148(9) 0.9507(5) 0.8027(5)
C32 C 0.6142(11) 1.0159(6) 0.8470(6)
H32 H 0.5320 1.0347 0.8657
C33 C 0.7344(13) 1.0514(6) 0.8627(7)
H33 H 0.7357 1.0970 0.8910
C34 C 0.8566(13) 1.0210(7) 0.8371(7)
H34 H 0.9411 1.0446 0.8481
C35 C 0.8483(11) 0.9547(6) 0.7948(6)
H35 H 0.9298 0.9323 0.7781
C41 C 0.5419(12) 0.7643(6) 0.5969(6)
C42 C 0.534(3) 0.7139(13) 0.5462(11)
H42 H 0.5330 0.6581 0.5565
C43 C 0.528(5) 0.7334(14) 0.4818(13)
H43 H 0.5375 0.6906 0.4510
C44 C 0.511(2) 0.7971(17) 0.4602(9)
H44 H 0.5051 0.8043 0.4137
C45 C 0.499(2) 0.8675(14) 0.5046(10)
H45 H 0.4764 0.9202 0.4900
C46 C 0.5255(18) 0.8465(10) 0.5732(8)
H46 H 0.5325 0.8890 0.6045

_cod_duplicate_entry 4316918
